data_4332370
loop_
_publ_author_name
'Fei, Zhaofu'
'Geldbach, Tilmann J.'
'Scopelliti, Rosario'
'Dyson, Paul J.'

_publ_section_title
;
 Metal&#x2212;Organic Frameworks Derived from Imidazolium Dicarboxylates
 and Group I and II Salts
;
_journal_issue 16
_journal_name_full 'Inorganic Chemistry'
_journal_page_first 6331
_journal_page_last 6337
_journal_paper_doi 10.1021/ic060297n
_journal_volume 45
_journal_year 2006
_chemical_formula_moiety 'C7 H13 Cs N2 O7, H2 O'
_chemical_formula_sum 'C7 H15 Cs N2 O8'
_chemical_formula_weight 388.12
_chemical_name_systematic
; 
 ? 
;
_space_group_IT_number 26
_symmetry_cell_setting orthorhombic
_symmetry_space_group_name_Hall 'P 2c -2'
_symmetry_space_group_name_H-M 'P m c 21'
_atom_sites_solution_hydrogens geom
_atom_sites_solution_primary direct
_atom_sites_solution_secondary difmap
_audit_creation_method SHELXL-97
_cell_angle_alpha 90.00
_cell_angle_beta 90.00
_cell_angle_gamma 90.00
_cell_formula_units_Z 2
_cell_length_a 12.4238(10)
_cell_length_b 5.1394(4)
_cell_length_c 10.2685(7)
_cell_measurement_reflns_used 5221
_cell_measurement_temperature 140(2)
_cell_measurement_theta_max 29.13455
_cell_measurement_theta_min 2.6488
_cell_volume 655.65(9)
_computing_cell_refinement 'Oxford Diffraction CrysAlis RED'
_computing_data_collection 'Oxford Diffraction CrysAlis CCD'
_computing_data_reduction 'Oxford Diffraction CrysAlis RED'
_computing_molecular_graphics 'Bruker SHELXTL'
_computing_publication_material 'Bruker SHELXTL'
_computing_structure_refinement 'SHELXL-97 (Sheldrick, 1997)'
_computing_structure_solution 'SHELXS-97 (Sheldrick, 1990)'
_diffrn_ambient_temperature 140(2)
_diffrn_measured_fraction_theta_full 0.940
_diffrn_measured_fraction_theta_max 0.940
_diffrn_measurement_device_type 'Oxford Diffraction KM4/Sapphire CCD'
_diffrn_measurement_method 'phi and omega scans'
_diffrn_radiation_monochromator graphite
_diffrn_radiation_source 'fine-focus sealed tube'
_diffrn_radiation_type MoK\a
_diffrn_radiation_wavelength 0.71073
_diffrn_reflns_av_R_equivalents 0.0264
_diffrn_reflns_av_sigmaI/netI 0.0152
_diffrn_reflns_limit_h_max 14
_diffrn_reflns_limit_h_min -14
_diffrn_reflns_limit_k_max 6
_diffrn_reflns_limit_k_min -6
_diffrn_reflns_limit_l_max 10
_diffrn_reflns_limit_l_min -10
_diffrn_reflns_number 3522
_diffrn_reflns_theta_full 25.02
_diffrn_reflns_theta_max 25.02
_diffrn_reflns_theta_min 3.96
_exptl_absorpt_coefficient_mu 2.858
_exptl_absorpt_correction_T_max 0.755
_exptl_absorpt_correction_T_min 0.325
_exptl_absorpt_correction_type refdelf
_exptl_absorpt_process_details '(See: Walker, N. & Stuart, D. (1983) Acta Cryst. A39, 158-166)'
_exptl_crystal_colour colourless
_exptl_crystal_density_diffrn 1.966
_exptl_crystal_density_method 'not measured'
_exptl_crystal_description prismatic
_exptl_crystal_F_000 380
_exptl_crystal_size_max 0.12
_exptl_crystal_size_mid 0.10
_exptl_crystal_size_min 0.05
_refine_diff_density_max 0.403
_refine_diff_density_min -0.744
_refine_diff_density_rms 0.072
_refine_ls_abs_structure_details 'Flack H D (1983), Acta Cryst. A39, 876-881'
_refine_ls_abs_structure_Flack -0.022(17)
_refine_ls_extinction_method none
_refine_ls_goodness_of_fit_ref 1.081
_refine_ls_hydrogen_treatment mixed
_refine_ls_matrix_type full
_refine_ls_number_parameters 100
_refine_ls_number_reflns 1041
_refine_ls_number_restraints 6
_refine_ls_restrained_S_all 1.088
_refine_ls_R_factor_all 0.0159
_refine_ls_R_factor_gt 0.0159
_refine_ls_shift/su_max 0.001
_refine_ls_shift/su_mean 0.000
_refine_ls_structure_factor_coef Fsqd
_refine_ls_weighting_details 'calc w=1/[\s^2^(Fo^2^)+(0.0342P)^2^+0.0000P] where P=(Fo^2^+2Fc^2^)/3'
_refine_ls_weighting_scheme calc
_refine_ls_wR_factor_gt 0.0406
_refine_ls_wR_factor_ref 0.0406
_reflns_number_gt 1038
_reflns_number_total 1041
_reflns_threshold_expression >2sigma(I)
_cod_data_source_file ic060297nsup1.cif
_cod_data_source_block pd230
_cod_depositor_comments
;
The following automatic conversions were performed:

'_symmetry_cell_setting' value 'Orthorhombic' changed to
'orthorhombic' according to
/home/saulius/struct/CIF-dictionaries/cif_core.dic dictionary named
'cif_core.dic' version 2.4.2 from 2011-04-26.

Automatic conversion script
Id: cif_fix_values 1891 2012-01-12 08:04:46Z andrius 
;
_cod_original_sg_symbol_H-M Pmc2(1)
_cod_database_code 4332370

loop_
_symmetry_equiv_pos_as_xyz
'x, y, z'
'-x, -y, z+1/2'
'x, -y, z+1/2'
'-x, y, z'

loop_
_atom_site_label
_atom_site_type_symbol
_atom_site_fract_x
_atom_site_fract_y
_atom_site_fract_z
_atom_site_U_iso_or_equiv
_atom_site_adp_type
_atom_site_occupancy
_atom_site_symmetry_multiplicity
_atom_site_calc_flag
_atom_site_refinement_flags
Cs1 Cs 0.0000 0.97164(3) 0.1521 0.02184(10) Uani 1 2 d S
O1 O 0.1511(2) 0.4700(4) 0.0428(3) 0.0252(5) Uani 1 1 d .
O2 O 0.29527(11) 0.7246(4) 0.0148(3) 0.0318(5) Uani 1 1 d .
N1 N 0.4133(2) 0.4591(4) 0.1990(3) 0.0164(6) Uani 1 1 d .
C1 C 0.2460(3) 0.5420(5) 0.0678(3) 0.0190(7) Uani 1 1 d .
C2 C 0.30117(16) 0.3820(5) 0.1735(4) 0.0213(6) Uani 1 1 d .
H2A H 0.2595 0.3987 0.2552 0.026 Uiso 1 1 calc R
H2B H 0.3000 0.1964 0.1476 0.026 Uiso 1 1 calc R
C3 C 0.5000 0.3360(5) 0.1551(6) 0.0177(5) Uani 1 2 d S
H3 H 0.5000 0.1854 0.1015 0.021 Uiso 1 2 calc SR
C4 C 0.4457(2) 0.6674(5) 0.2743(3) 0.0193(5) Uani 1 1 d .
H4 H 0.4001 0.7878 0.3179 0.023 Uiso 1 1 calc R
O40W O 0.19415(19) 0.9216(5) 0.3501(3) 0.0313(5) Uani 1 1 d D
H40A H 0.219(4) 1.050(7) 0.415(4) 0.047 Uiso 1 1 d D
H40B H 0.177(3) 0.767(5) 0.399(3) 0.047 Uiso 1 1 d D
O30W O 0.5000 0.8865(6) 0.9548(3) 0.0227(5) Uani 1 2 d SD
H30A H 0.4429(17) 0.797(7) 0.986(3) 0.034 Uiso 1 1 d D
O20W O 0.0000 0.5652(7) -0.1540(4) 0.0331(8) Uani 1 2 d SD
H20A H 0.049(3) 0.569(8) -0.080(3) 0.050 Uiso 1 1 d D

loop_
_atom_site_aniso_label
_atom_site_aniso_U_11
_atom_site_aniso_U_22
_atom_site_aniso_U_33
_atom_site_aniso_U_23
_atom_site_aniso_U_13
_atom_site_aniso_U_12
Cs1 0.02053(13) 0.02180(12) 0.02319(16) -0.0028(3) 0.000 0.000
O1 0.0171(11) 0.0302(11) 0.0283(16) -0.0035(9) -0.0037(10) 0.0022(7)
O2 0.0267(8) 0.0324(11) 0.0362(13) 0.0144(9) -0.0049(8) -0.0001(9)
N1 0.0187(12) 0.0143(10) 0.0161(16) 0.0015(8) -0.0029(9) -0.0005(8)
C1 0.0185(14) 0.0195(13) 0.019(2) -0.0010(11) -0.0009(12) 0.0031(10)
C2 0.0178(10) 0.0202(11) 0.0259(19) 0.0054(14) -0.0061(11) -0.0036(9)
C3 0.0238(13) 0.0132(13) 0.0161(16) 0.000(3) 0.000 0.000
C4 0.0230(12) 0.0141(12) 0.0207(15) 0.0002(12) 0.0013(10) 0.0024(10)
O40W 0.0389(11) 0.0245(10) 0.0307(15) 0.0017(10) -0.0074(10) -0.0077(10)
O30W 0.0281(13) 0.0148(14) 0.0250(16) 0.0016(14) 0.000 0.000
O20W 0.0259(17) 0.0455(19) 0.028(2) 0.0098(17) 0.000 0.000

loop_
_atom_type_symbol
_atom_type_description
_atom_type_scat_dispersion_real
_atom_type_scat_dispersion_imag
_atom_type_scat_source
C C 0.0033 0.0016 'International Tables Vol C Tables 4.2.6.8 and 6.1.1.4'
H H 0.0000 0.0000 'International Tables Vol C Tables 4.2.6.8 and 6.1.1.4'
N N 0.0061 0.0033 'International Tables Vol C Tables 4.2.6.8 and 6.1.1.4'
O O 0.0106 0.0060 'International Tables Vol C Tables 4.2.6.8 and 6.1.1.4'
Cs Cs -0.3680 2.1192 'International Tables Vol C Tables 4.2.6.8 and 6.1.1.4'

loop_
_geom_angle_atom_site_label_1
_geom_angle_atom_site_label_2
_geom_angle_atom_site_label_3
_geom_angle
_geom_angle_site_symmetry_1
_geom_angle_site_symmetry_3
O20W Cs1 O40W 69.53(7) 2_575 .
O20W Cs1 O40W 69.53(7) 2_575 4
O40W Cs1 O40W 99.29(10) . 4
O20W Cs1 O1 68.31(8) 2_575 1_565
O40W Cs1 O1 81.44(6) . 1_565
O40W Cs1 O1 134.47(6) 4 1_565
O20W Cs1 O1 68.31(8) 2_575 4_565
O40W Cs1 O1 134.47(6) . 4_565
O40W Cs1 O1 81.44(6) 4 4_565
O1 Cs1 O1 67.74(8) 1_565 4_565
O20W Cs1 O1 142.93(6) 2_575 4
O40W Cs1 O1 125.05(6) . 4
O40W Cs1 O1 74.23(7) 4 4
O1 Cs1 O1 141.15(10) 1_565 4
O1 Cs1 O1 99.21(7) 4_565 4
O20W Cs1 O1 142.93(6) 2_575 .
O40W Cs1 O1 74.23(7) . .
O40W Cs1 O1 125.05(6) 4 .
O1 Cs1 O1 99.21(7) 1_565 .
O1 Cs1 O1 141.15(10) 4_565 .
O1 Cs1 O1 67.45(8) 4 .
O20W Cs1 O20W 104.28(12) 2_575 2_565
O40W Cs1 O20W 63.78(6) . 2_565
O40W Cs1 O20W 63.78(6) 4 2_565
O1 Cs1 O20W 144.26(5) 1_565 2_565
O1 Cs1 O20W 144.26(5) 4_565 2_565
O1 Cs1 O20W 64.90(7) 4 2_565
O1 Cs1 O20W 64.90(7) . 2_565
O20W Cs1 O20W 163.51(10) 2_575 .
O40W Cs1 O20W 119.34(6) . .
O40W Cs1 O20W 119.34(6) 4 .
O1 Cs1 O20W 98.25(7) 1_565 .
O1 Cs1 O20W 98.25(7) 4_565 .
O1 Cs1 O20W 45.69(6) 4 .
O1 Cs1 O20W 45.69(6) . .
O20W Cs1 O20W 92.21(3) 2_565 .
O20W Cs1 C1 125.55(5) 2_575 4
O40W Cs1 C1 134.38(6) . 4
O40W Cs1 C1 59.70(7) 4 4
O1 Cs1 C1 143.11(7) 1_565 4
O1 Cs1 C1 85.37(6) 4_565 4
O1 Cs1 C1 18.52(6) 4 4
O1 Cs1 C1 85.93(6) . 4
O20W Cs1 C1 70.62(6) 2_565 4
O20W Cs1 C1 59.84(5) . 4
O20W Cs1 Cs1 140.09(8) 2_575 1_545
O40W Cs1 Cs1 85.34(4) . 1_545
O40W Cs1 Cs1 85.34(4) 4 1_545
O1 Cs1 Cs1 139.51(4) 1_565 1_545
O1 Cs1 Cs1 139.51(4) 4_565 1_545
O1 Cs1 Cs1 40.30(4) 4 1_545
O1 Cs1 Cs1 40.30(4) . 1_545
O20W Cs1 Cs1 35.81(7) 2_565 1_545
O20W Cs1 Cs1 56.39(6) . 1_545
C1 Cs1 Cs1 55.19(4) 4 1_545
O20W Cs1 Cs1 126.66(8) 2_575 2_574
O40W Cs1 Cs1 130.24(5) . 2_574
O40W Cs1 Cs1 130.24(5) 4 2_574
O1 Cs1 Cs1 67.93(5) 1_565 2_574
O1 Cs1 Cs1 67.93(5) 4_565 2_574
O1 Cs1 Cs1 73.25(5) 4 2_574
O1 Cs1 Cs1 73.25(5) . 2_574
O20W Cs1 Cs1 129.06(7) 2_565 2_574
O20W Cs1 Cs1 36.86(6) . 2_574
C1 Cs1 Cs1 78.98(5) 4 2_574
Cs1 Cs1 Cs1 93.250(4) 1_545 2_574
C1 O1 Cs1 132.5(2) . 1_545
C1 O1 Cs1 103.17(16) . .
Cs1 O1 Cs1 99.21(7) 1_545 .
C3 N1 C4 108.9(3) . .
C3 N1 C2 125.4(3) . .
C4 N1 C2 125.7(2) . .
O2 C1 O1 126.3(3) . .
O2 C1 C2 119.8(3) . .
O1 C1 C2 114.0(2) . .
N1 C2 C1 114.0(2) . .
N1 C3 N1 108.4(4) 4_655 .
C4 C4 N1 106.92(15) 4_655 .
Cs1 O20W Cs1 104.28(12) 2_574 2_564
Cs1 O20W Cs1 96.30(10) 2_574 .
Cs1 O20W Cs1 159.42(12) 2_564 .

loop_
_geom_bond_atom_site_label_1
_geom_bond_atom_site_label_2
_geom_bond_distance
_geom_bond_site_symmetry_2
Cs1 O20W 3.103(4) 2_575
Cs1 O40W 3.165(3) .
Cs1 O40W 3.165(3) 4
Cs1 O1 3.368(2) 1_565
Cs1 O1 3.368(2) 4_565
Cs1 O1 3.381(2) 4
Cs1 O1 3.381(2) .
Cs1 O20W 3.402(4) 2_565
Cs1 O20W 3.774(4) .
Cs1 C1 3.869(3) 4
Cs1 Cs1 5.1394(4) 1_545
Cs1 Cs1 5.1425(4) 2_574
O1 C1 1.262(4) .
O1 Cs1 3.368(2) 1_545
O2 C1 1.246(4) .
N1 C3 1.328(4) .
N1 C4 1.381(4) .
N1 C2 1.472(3) .
C1 C2 1.525(4) .
C3 N1 1.328(4) 4_655
C4 C4 1.350(5) 4_655
O20W Cs1 3.103(4) 2_574
O20W Cs1 3.402(4) 2_564

loop_
_geom_torsion_atom_site_label_1
_geom_torsion_atom_site_label_2
_geom_torsion_atom_site_label_3
_geom_torsion_atom_site_label_4
_geom_torsion
_geom_torsion_site_symmetry_1
_geom_torsion_site_symmetry_4
O20W Cs1 O1 C1 -23.8(3) 2_575 .
O40W Cs1 O1 C1 -36.2(2) . .
O40W Cs1 O1 C1 -126.6(2) 4 .
O1 Cs1 O1 C1 42.2(3) 1_565 .
O1 Cs1 O1 C1 107.9(2) 4_565 .
O1 Cs1 O1 C1 -175.94(19) 4 .
O20W Cs1 O1 C1 -104.2(2) 2_565 .
O20W Cs1 O1 C1 134.7(2) . .
C1 Cs1 O1 C1 -174.6(3) 4 .
Cs1 Cs1 O1 C1 -137.8(3) 1_545 .
Cs1 Cs1 O1 C1 105.6(2) 2_574 .
O20W Cs1 O1 Cs1 114.00(13) 2_575 1_545
O40W Cs1 O1 Cs1 101.68(8) . 1_545
O40W Cs1 O1 Cs1 11.30(11) 4 1_545
O1 Cs1 O1 Cs1 180.0 1_565 1_545
O1 Cs1 O1 Cs1 -114.24(8) 4_565 1_545
O1 Cs1 O1 Cs1 -38.09(9) 4 1_545
O20W Cs1 O1 Cs1 33.69(6) 2_565 1_545
O20W Cs1 O1 Cs1 -87.43(9) . 1_545
C1 Cs1 O1 Cs1 -36.80(7) 4 1_545
Cs1 Cs1 O1 Cs1 -116.51(6) 2_574 1_545
Cs1 O1 C1 O2 175.9(2) 1_545 .
Cs1 O1 C1 O2 -68.2(4) . .
Cs1 O1 C1 C2 -4.1(4) 1_545 .
Cs1 O1 C1 C2 111.9(2) . .
C3 N1 C2 C1 -101.2(4) . .
C4 N1 C2 C1 80.2(4) . .
O2 C1 C2 N1 -2.2(4) . .
O1 C1 C2 N1 177.7(3) . .
C4 N1 C3 N1 -0.4(5) . 4_655
C2 N1 C3 N1 -179.2(2) . 4_655
C3 N1 C4 C4 0.3(3) . 4_655
C2 N1 C4 C4 179.0(2) . 4_655
O20W Cs1 O20W Cs1 0.0 2_575 2_574
O40W Cs1 O20W Cs1 -119.05(6) . 2_574
O40W Cs1 O20W Cs1 119.05(6) 4 2_574
O1 Cs1 O20W Cs1 -34.27(4) 1_565 2_574
O1 Cs1 O20W Cs1 34.27(4) 4_565 2_574
O1 Cs1 O20W Cs1 129.12(7) 4 2_574
O1 Cs1 O20W Cs1 -129.12(7) . 2_574
O20W Cs1 O20W Cs1 180.0 2_565 2_574
C1 Cs1 O20W Cs1 113.99(6) 4 2_574
Cs1 Cs1 O20W Cs1 180.0 1_545 2_574
O20W Cs1 O20W Cs1 180.0 2_575 2_564
O40W Cs1 O20W Cs1 60.95(6) . 2_564
O40W Cs1 O20W Cs1 -60.95(6) 4 2_564
O1 Cs1 O20W Cs1 145.73(4) 1_565 2_564
O1 Cs1 O20W Cs1 -145.73(4) 4_565 2_564
O1 Cs1 O20W Cs1 -50.88(7) 4 2_564
O1 Cs1 O20W Cs1 50.88(7) . 2_564
O20W Cs1 O20W Cs1 0.0 2_565 2_564
C1 Cs1 O20W Cs1 -66.01(6) 4 2_564
Cs1 Cs1 O20W Cs1 0.0 1_545 2_564
Cs1 Cs1 O20W Cs1 180.0 2_574 2_564
